data_9001108
loop_
_publ_author_name
'Moore, P. B.'
'Sen Gupta, P. K.'
'Schlemper, E. O.'
'Merlino, S.'

_publ_section_title
;
 Ashcroftine, ca. K10Na10(Y,Ca)24(OH)4(CO3)16(Si56O140).16H2O, a
 structure with enormous polyanions
 Sample: investigated by Merlino
;
_journal_name_full 'American Mineralogist'
_journal_page_first 1176
_journal_page_last 1189
_journal_volume 72
_journal_year 1987
_chemical_formula_sum 'C8 H9.1 B2.08 Ca1.72 K5 Na5.4 O103.36 Si25.92 Y10.28'
_chemical_name_mineral Ashcroftine-(Y)
_space_group_IT_number 139
_symmetry_space_group_name_Hall '-I 4 2'
_symmetry_space_group_name_H-M 'I 4/m m m'
_cell_angle_alpha 90
_cell_angle_beta 90
_cell_angle_gamma 90
_cell_formula_units_Z 4
_cell_length_a 24.039
_cell_length_b 24.039
_cell_length_c 17.538
_cell_volume 10134.746
_database_code_amcsd 0001130
_exptl_crystal_density_diffrn 2.498
_cod_original_cell_volume 10134.745
_cod_original_formula_sum 'Si25.92 O103.36 C8 (Y10.28 Ca1.72) K5 Na5.4 B2.08 H9.1'
_cod_database_code 9001108

loop_
_space_group_symop_operation_xyz
x,y,z
1/2+x,1/2+y,1/2+z
-y,-x,z
1/2-y,1/2-x,1/2+z
y,x,-z
1/2+y,1/2+x,1/2-z
y,-x,-z
1/2+y,1/2-x,1/2-z
-y,x,z
1/2-y,1/2+x,1/2+z
x,-y,z
1/2+x,1/2-y,1/2+z
-x,y,-z
1/2-x,1/2+y,1/2-z
x,y,-z
1/2+x,1/2+y,1/2-z
-x,-y,z
1/2-x,1/2-y,1/2+z
y,x,z
1/2+y,1/2+x,1/2+z
-y,-x,-z
1/2-y,1/2-x,1/2-z
-y,x,-z
1/2-y,1/2+x,1/2-z
y,-x,z
1/2+y,1/2-x,1/2+z
-x,y,z
1/2-x,1/2+y,1/2+z
x,-y,-z
1/2+x,1/2-y,1/2-z
-x,-y,-z
1/2-x,1/2-y,1/2-z

loop_
_atom_site_aniso_label
_atom_site_aniso_U_11
_atom_site_aniso_U_22
_atom_site_aniso_U_33
_atom_site_aniso_U_12
_atom_site_aniso_U_13
_atom_site_aniso_U_23
Si1 0.01750 0.01340 0.01090 0.00360 0.00040 -0.00160
Si2 0.02840 0.00990 0.01520 -0.00450 0.00660 -0.00200
Si3 0.02300 0.01190 0.02230 -0.00030 -0.00410 0.00070
O1 0.02310 0.01630 0.02230 -0.00410 0.00600 -0.00350
O2 0.03620 0.02450 0.02280 -0.00320 0.00180 -0.00580
O3 0.01790 0.02110 0.02580 0.00170 0.00150 -0.00340
O4 0.02880 0.02170 0.02530 0.00090 0.00140 0.00500
O5 0.02130 0.01940 0.02570 -0.00250 0.00770 -0.00350
O6 0.02490 0.04910 0.12100 -0.00540 -0.00830 0.03310
O7 0.01350 0.01350 0.02120 0.00530 -0.00290 -0.00290
O8 0.03520 0.01550 0.01530 -0.00480 0.00000 0.00000
O9 0.04390 0.01540 0.02320 0.00000 0.00550 0.00000
O10 0.08830 0.02020 0.02350 0.00000 -0.01200 0.00000
C1 0.03290 0.05210 0.02620 0.00000 -0.00230 0.00000
O11 0.04140 0.02930 0.06300 -0.00040 0.00110 0.00050
O12 0.02350 0.12020 0.05900 0.00000 -0.00540 0.00000
C2 0.02730 0.02330 0.02730 0.00340 0.00000 0.00000
O13 0.04680 0.02450 0.01800 0.00350 0.00290 -0.00040
O14 0.03030 0.01840 0.02360 -0.00440 0.00000 0.00000
O-H1 0.01470 0.01470 0.02670 0.00750 0.00000 0.00000
OW1 0.03860 0.03860 0.01570 0.02630 -0.02280 -0.02280
OW2 0.03040 0.06100 0.01890 0.00000 0.00000 0.00000
Y1 0.01290 0.01940 0.01250 0.00310 -0.00090 0.00290
Ca1 0.01290 0.01940 0.01250 0.00310 -0.00090 0.00290
Y2 0.01510 0.01270 0.01100 0.00050 0.00000 0.00000
Ca2 0.01510 0.01270 0.01100 0.00050 0.00000 0.00000
K1 0.05730 0.03640 0.04900 0.00000 0.00000 0.00000
K2 0.05050 0.06050 0.03760 0.00000 0.00000 0.00000
Na1 0.02060 0.02060 0.05930 0.00000 0.00000 0.00000
K1D 0.09300 0.09300 0.08970 -0.02790 -0.01160 -0.01160
Na1D 0.04040 0.05270 0.09050 0.00000 0.01910 0.00000
Na2D 0.05710 0.01480 0.13660 0.00000 -0.06290 0.00000

loop_
_atom_site_label
_atom_site_fract_x
_atom_site_fract_y
_atom_site_fract_z
_atom_site_occupancy
_atom_site_U_iso_or_equiv
_atom_site_type_symbol
_atom_site_attached_hydrogens
Si1 0.24170 0.15130 0.41270 1.00000 ? Si 0
Si2 0.26960 0.06370 0.29400 1.00000 ? Si 0
Si3 0.21860 0.06310 0.13380 1.00000 ? Si 0
O1 0.23680 0.09430 0.36340 1.00000 ? O 0
O2 0.22470 0.06220 0.22560 1.00000 0.13130 O 0
O3 0.30160 0.17840 0.40250 1.00000 0.11050 O 0
O4 0.26840 0.09610 0.09500 1.00000 ? O 0
O5 0.32540 0.09520 0.27000 1.00000 ? O 0
O6 0.15910 0.08850 0.11530 1.00000 ? O 0
O7 0.19050 0.19050 0.38390 1.00000 ? O 0
O8 0.22930 0.13200 0.50000 1.00000 0.03120 O 0
O9 0.28110 0.00000 0.32150 1.00000 0.07700 O 0
O10 0.21890 0.00000 0.10140 1.00000 ? O 0
C1 0.40270 0.00000 0.15740 1.00000 ? C 0
O11 0.42710 0.04680 0.16980 1.00000 ? O 0
O12 0.35180 0.00000 0.13200 1.00000 ? O 0
C2 0.37090 0.09190 0.50000 1.00000 ? C 0
O13 0.35900 0.06860 0.43610 1.00000 ? O 0
O14 0.39440 0.13980 0.50000 1.00000 ? O 0
O-H1 0.24750 0.24750 0.50000 1.00000 ? O 1
OW1 0.12850 0.12850 0.27840 1.00000 ? O 0
OW2 0.50000 0.00000 0.00000 1.00000 ? O 0
Y1 0.35590 0.11450 0.14650 0.89000 ? Y 0
Ca1 0.35590 0.11450 0.14650 0.11000 ? Ca 0
Y2 0.26770 0.16160 0.00000 0.79000 ? Y 0
Ca2 0.26770 0.16160 0.00000 0.21000 ? Ca 0
K1 0.26960 0.00000 0.50000 1.00000 ? K 0
K2 0.30550 0.00000 0.00000 1.00000 ? K 0
Na1 0.50000 0.00000 0.25000 1.00000 ? Na 0
SiT1D 0.13440 0.13440 0.06750 0.20000 0.02230 Si 0
BT1D 0.13440 0.13440 0.06750 0.52000 0.02230 B 0
SiT2D 0.09860 0.09860 0.09010 0.28000 0.02580 Si 0
K1D 0.21460 0.21460 0.20890 0.25000 ? K 0
Na1D 0.42100 0.00000 0.39460 0.50000 ? Na 0
Na2D 0.39020 0.00000 0.36110 0.50000 ? Na 0
Na3D 0.00000 0.00000 0.03220 0.40000 0.02660 Na 0
O-H1D 0.18350 0.18350 0.07460 0.61000 ? O 1
O-H2D 0.05450 0.05450 0.12380 0.28000 ? O 1
O-H3D 0.14260 0.11240 0.00000 0.31000 0.07900 O 1
O4D 0.09480 0.09480 0.00000 0.63000 0.06230 O 0
O-H5D 0.10990 0.00000 0.00000 0.66000 ? O 1
O-H6D 0.17760 0.17760 0.00000 0.49000 ? O 1

loop_
_cod_changelog_entry_id
_cod_changelog_entry_author
_cod_changelog_entry_date
_cod_changelog_entry_text
1
;cod-tools version 3.8.0
Id: cif_guess_AMCSD_atom_types 9581 2023-05-17 12:35:41Z saulius
;
2023-05-23T09:19:40+03:00
;Derived atom types and hydrogen counts
from atom names that follow the AMCSD naming convention
(Wat == water, O-H == hydroxyl).
;
2
;cod-tools version 3.10.1
Id: cif_fix_AMCSD_aniso_labels 10200 2024-08-01 14:09:44Z saulius
;
2024-08-02T12:19:56+03:00
;Changed the following '_atom_site_aniso_label' values:
'OH1' -> 'O-H1'
;

loop_
_cod_related_entry_id
_cod_related_entry_database
_cod_related_entry_code
1 AMCSD 0001130
